data_2225915
loop_
_publ_author_name
'Naveenkumar, H. S.'
'Sadikun, Amirin'
'Ibrahim, Pazilah'
'Yeap, Chin Sing'
'Fun, Hoong-Kun'

_publ_section_title
;
 (<i>E</i>)-<i>N</i>'-(2,4,5-Trimethoxybenzylidene)isonicotinohydrazide
 dihydrate
;
_journal_coeditor_code KJ2145
_journal_issue 5
_journal_name_full 'Acta Crystallographica Section E'
_journal_page_first o1235
_journal_page_last o1236
_journal_paper_doi 10.1107/S1600536810015254
_journal_volume 66
_journal_year 2010
_chemical_formula_iupac 'C16 H17 N3 O4, 2H2 O'
_chemical_formula_moiety 'C16 H17 N3 O4, 2(H2 O)'
_chemical_formula_sum 'C16 H21 N3 O6'
_chemical_formula_weight 351.36
_chemical_name_systematic
;
(<i>E</i>)-<i>N</i>'-(2,4,5-Trimethoxybenzylidene)isonicotinohydrazide
dihydrate
;
_space_group_IT_number 4
_symmetry_cell_setting monoclinic
_symmetry_space_group_name_Hall 'P 2yb'
_symmetry_space_group_name_H-M 'P 1 21 1'
_atom_sites_solution_hydrogens geom
_atom_sites_solution_primary direct
_atom_sites_solution_secondary difmap
_audit_creation_method SHELXL-97
_cell_angle_alpha 90.00
_cell_angle_beta 103.421(2)
_cell_angle_gamma 90.00
_cell_formula_units_Z 2
_cell_length_a 6.8156(4)
_cell_length_b 14.5648(10)
_cell_length_c 8.5589(5)
_cell_measurement_reflns_used 6099
_cell_measurement_temperature 100.00(10)
_cell_measurement_theta_max 37.41
_cell_measurement_theta_min 3.07
_cell_volume 826.42(9)
_computing_cell_refinement 'SAINT (Bruker, 2009)'
_computing_data_collection 'APEX2 (Bruker, 2009)'
_computing_data_reduction 'SAINT (Bruker, 2009)'
_computing_molecular_graphics 'SHELXTL (Sheldrick, 2008)'
_computing_publication_material
;
SHELXTL (Sheldrick, 2008) and PLATON (Spek, 2009)
;
_computing_structure_refinement 'SHELXTL (Sheldrick, 2008)'
_computing_structure_solution 'SHELXTL (Sheldrick, 2008)'
_diffrn_ambient_temperature 100
_diffrn_measured_fraction_theta_full 0.989
_diffrn_measured_fraction_theta_max 0.989
_diffrn_measurement_device_type 'Bruker APEXII DUO CCD area-detector'
_diffrn_measurement_method '\f and \w scans'
_diffrn_radiation_monochromator graphite
_diffrn_radiation_source 'fine-focus sealed tube'
_diffrn_radiation_type MoK\a
_diffrn_radiation_wavelength 0.71073
_diffrn_reflns_av_R_equivalents 0.0254
_diffrn_reflns_av_sigmaI/netI 0.0217
_diffrn_reflns_limit_h_max 9
_diffrn_reflns_limit_h_min -9
_diffrn_reflns_limit_k_max 19
_diffrn_reflns_limit_k_min -19
_diffrn_reflns_limit_l_max 11
_diffrn_reflns_limit_l_min -11
_diffrn_reflns_number 10676
_diffrn_reflns_theta_full 29.00
_diffrn_reflns_theta_max 29.00
_diffrn_reflns_theta_min 3.07
_diffrn_standards_number 0
_exptl_absorpt_coefficient_mu 0.109
_exptl_absorpt_correction_T_max 0.9794
_exptl_absorpt_correction_T_min 0.9474
_exptl_absorpt_correction_type multi-scan
_exptl_absorpt_process_details '(<i>SADABS</i>; Bruker, 2009)'
_exptl_crystal_colour yellow
_exptl_crystal_density_diffrn 1.412
_exptl_crystal_density_method 'not measured'
_exptl_crystal_description block
_exptl_crystal_F_000 372
_exptl_crystal_size_max 0.50
_exptl_crystal_size_mid 0.28
_exptl_crystal_size_min 0.19
_refine_diff_density_max 0.569
_refine_diff_density_min -0.555
_refine_ls_extinction_method none
_refine_ls_goodness_of_fit_ref 1.171
_refine_ls_hydrogen_treatment mixed
_refine_ls_matrix_type full
_refine_ls_number_parameters 233
_refine_ls_number_reflns 2254
_refine_ls_number_restraints 1
_refine_ls_restrained_S_all 1.171
_refine_ls_R_factor_all 0.0415
_refine_ls_R_factor_gt 0.0340
_refine_ls_shift/su_max 0.000
_refine_ls_shift/su_mean 0.000
_refine_ls_structure_factor_coef Fsqd
_refine_ls_weighting_details 'calc w=1/[\s^2^(Fo^2^)+(0.0980P)^2^+0.0000P] where P=(Fo^2^+2Fc^2^)/3'
_refine_ls_weighting_scheme calc
_refine_ls_wR_factor_gt 0.1003
_refine_ls_wR_factor_ref 0.1260
_reflns_number_gt 2171
_reflns_number_total 2254
_reflns_threshold_expression I>2\s(I)
_cod_data_source_file kj2145.cif
_cod_data_source_block I
_cod_depositor_comments
;
The following automatic conversions were performed:
'_symmetry_cell_setting' value 'Monoclinic' changed to 'monoclinic'
according to '/home/saulius/struct/CIF-dictionaries/cif_core.dic'
dictionary named 'cif_core.dic' version 2.4.1 from 2010-06-29.

Automatic conversion script
Id: cif_fix_enum 1527 2010-12-29 10:47:43Z saulius 
;
_cod_original_sg_symbol_H-M 'P 21'
_cod_database_code 2225915
_cod_database_fobs_code 2225915

loop_
_symmetry_equiv_pos_as_xyz
'x, y, z'
'-x, y+1/2, -z'

loop_
_atom_site_type_symbol
_atom_site_label
_atom_site_fract_x
_atom_site_fract_y
_atom_site_fract_z
_atom_site_U_iso_or_equiv
_atom_site_adp_type
_atom_site_calc_flag
_atom_site_refinement_flags
_atom_site_occupancy
_atom_site_disorder_assembly
_atom_site_disorder_group
O O1 0.7986(2) 0.81175(12) 1.11648(15) 0.0180(3) Uani d . 1 . .
O O2 0.6823(2) 1.23398(11) 0.79017(15) 0.0156(3) Uani d . 1 . .
O O3 0.8195(2) 1.38828(11) 1.30523(16) 0.0189(3) Uani d . 1 . .
O O4 0.89952(19) 1.23697(11) 1.45332(14) 0.0162(3) Uani d . 1 . .
N N1 0.6308(2) 0.59240(13) 0.6538(2) 0.0172(3) Uani d . 1 . .
N N2 0.7323(2) 0.91163(13) 0.90629(17) 0.0130(3) Uani d . 1 . .
N N3 0.7635(2) 0.98623(13) 1.00977(19) 0.0138(3) Uani d . 1 . .
C C1 0.7218(3) 0.65940(15) 0.9179(2) 0.0171(4) Uani d . 1 . .
H H1A 0.7568 0.6505 1.0285 0.020 Uiso calc R 1 . .
C C2 0.6821(3) 0.58454(16) 0.8141(2) 0.0206(4) Uani d . 1 . .
H H2A 0.6917 0.5260 0.8584 0.025 Uiso calc R 1 . .
C C3 0.6190(3) 0.67728(16) 0.5943(2) 0.0170(4) Uani d . 1 . .
H H3A 0.5837 0.6841 0.4833 0.020 Uiso calc R 1 . .
C C4 0.6562(3) 0.75638(15) 0.6879(2) 0.0165(4) Uani d . 1 . .
H H4A 0.6463 0.8141 0.6403 0.020 Uiso calc R 1 . .
C C5 0.7087(2) 0.74703(14) 0.8545(2) 0.0118(4) Uani d . 1 . .
C C6 0.7510(2) 0.82624(14) 0.9712(2) 0.0126(4) Uani d . 1 . .
C C7 0.7415(2) 1.06540(15) 0.9400(2) 0.0127(3) Uani d . 1 . .
H H7A 0.7100 1.0685 0.8285 0.015 Uiso calc R 1 . .
C C8 0.7652(2) 1.14993(14) 1.0336(2) 0.0117(3) Uani d . 1 . .
C C9 0.7321(2) 1.23481(15) 0.9547(2) 0.0122(4) Uani d . 1 . .
C C10 0.7488(3) 1.31661(14) 1.0429(2) 0.0131(4) Uani d . 1 . .
H H10A 0.7242 1.3727 0.9902 0.016 Uiso calc R 1 . .
C C11 0.8021(2) 1.31332(14) 1.2090(2) 0.0130(4) Uani d . 1 . .
C C12 0.8412(2) 1.22870(15) 1.2901(2) 0.0128(4) Uani d . 1 . .
C C13 0.8203(2) 1.14806(14) 1.2032(2) 0.0116(3) Uani d . 1 . .
H H13A 0.8428 1.0921 1.2566 0.014 Uiso calc R 1 . .
C C14 0.6607(3) 1.32161(15) 0.7124(2) 0.0168(4) Uani d . 1 . .
H H14A 0.6469 1.3133 0.5991 0.025 Uiso calc R 1 . .
H H14B 0.7777 1.3584 0.7552 0.025 Uiso calc R 1 . .
H H14C 0.5430 1.3519 0.7308 0.025 Uiso calc R 1 . .
C C15 0.7866(3) 1.47619(16) 1.2305(2) 0.0184(4) Uani d . 1 . .
H H15A 0.7906 1.5225 1.3110 0.028 Uiso calc R 1 . .
H H15B 0.6571 1.4771 1.1563 0.028 Uiso calc R 1 . .
H H15C 0.8900 1.4882 1.1738 0.028 Uiso calc R 1 . .
C C16 0.9457(3) 1.15432(15) 1.5425(2) 0.0176(4) Uani d . 1 . .
H H16A 1.0034 1.1687 1.6531 0.026 Uiso calc R 1 . .
H H16B 1.0403 1.1191 1.4999 0.026 Uiso calc R 1 . .
H H16C 0.8244 1.1193 1.5348 0.026 Uiso calc R 1 . .
H H1N2 0.692(4) 0.923(2) 0.803(3) 0.017(6) Uiso d . 1 . .
O O2W 0.6218(2) 0.96947(12) 0.57107(16) 0.0189(3) Uani d . 1 . .
H H1W2 0.7145 0.9636 0.5228 0.028 Uiso d R 1 . .
H H2W2 0.5246 0.9958 0.5113 0.028 Uiso d R 1 . .
O O1W 0.8961(2) 0.92446(13) 0.39361(16) 0.0228(3) Uani d . 1 . .
H H1W1 0.9693 0.8884 0.4600 0.034 Uiso d R 1 . .
H H2W1 0.8554 0.8950 0.3055 0.034 Uiso d R 1 . .

loop_
_atom_site_aniso_label
_atom_site_aniso_U_11
_atom_site_aniso_U_22
_atom_site_aniso_U_33
_atom_site_aniso_U_12
_atom_site_aniso_U_13
_atom_site_aniso_U_23
O1 0.0273(7) 0.0138(8) 0.0110(6) 0.0009(5) 0.0009(5) 0.0001(5)
O2 0.0256(6) 0.0115(7) 0.0088(6) -0.0002(5) 0.0017(4) 0.0008(5)
O3 0.0313(7) 0.0101(7) 0.0128(6) 0.0004(6) 0.0003(5) -0.0028(5)
O4 0.0261(6) 0.0122(7) 0.0085(5) 0.0014(5) 0.0004(4) 0.0006(5)
N1 0.0194(6) 0.0137(9) 0.0176(8) -0.0008(6) 0.0025(5) -0.0044(6)
N2 0.0178(6) 0.0097(8) 0.0105(6) -0.0013(6) 0.0016(5) -0.0023(6)
N3 0.0161(6) 0.0103(8) 0.0143(6) -0.0011(6) 0.0020(5) -0.0030(6)
C1 0.0249(8) 0.0123(10) 0.0136(8) -0.0001(7) 0.0035(6) 0.0005(7)
C2 0.0328(9) 0.0099(10) 0.0185(9) -0.0008(8) 0.0045(7) -0.0008(8)
C3 0.0202(7) 0.0144(10) 0.0148(8) 0.0010(7) 0.0010(6) -0.0023(7)
C4 0.0214(8) 0.0126(10) 0.0139(8) 0.0016(7) 0.0008(6) 0.0002(7)
C5 0.0122(6) 0.0100(10) 0.0128(7) -0.0002(6) 0.0025(5) -0.0016(7)
C6 0.0132(7) 0.0126(10) 0.0115(7) -0.0002(6) 0.0018(5) -0.0008(6)
C7 0.0137(6) 0.0121(9) 0.0119(7) -0.0008(6) 0.0024(5) -0.0031(7)
C8 0.0138(7) 0.0094(9) 0.0118(8) -0.0003(6) 0.0025(5) -0.0013(6)
C9 0.0136(7) 0.0125(9) 0.0100(7) -0.0007(7) 0.0017(5) -0.0017(7)
C10 0.0169(7) 0.0090(9) 0.0129(7) -0.0001(7) 0.0024(6) -0.0007(7)
C11 0.0153(7) 0.0098(10) 0.0133(8) -0.0003(7) 0.0020(6) -0.0026(7)
C12 0.0145(6) 0.0136(10) 0.0095(7) 0.0005(7) 0.0010(5) -0.0003(7)
C13 0.0126(6) 0.0098(9) 0.0121(7) -0.0006(6) 0.0020(5) 0.0006(6)
C14 0.0252(8) 0.0124(10) 0.0123(7) 0.0002(7) 0.0034(6) 0.0018(7)
C15 0.0255(8) 0.0096(9) 0.0185(8) 0.0006(7) 0.0016(6) -0.0027(7)
C16 0.0244(8) 0.0154(10) 0.0129(7) 0.0018(7) 0.0042(6) 0.0042(7)
O2W 0.0265(6) 0.0172(8) 0.0127(6) 0.0040(6) 0.0039(5) 0.0029(6)
O1W 0.0282(7) 0.0261(9) 0.0118(6) 0.0080(6) 0.0002(5) -0.0026(6)

loop_
_atom_type_symbol
_atom_type_description
_atom_type_scat_dispersion_real
_atom_type_scat_dispersion_imag
_atom_type_scat_source
C C 0.0033 0.0000 'International Tables Vol C Tables 4.2.6.8 and 6.1.1.4'
H H 0.0000 0.0000 'International Tables Vol C Tables 4.2.6.8 and 6.1.1.4'
N N 0.0061 0.0000 'International Tables Vol C Tables 4.2.6.8 and 6.1.1.4'
O O 0.0106 0.0000 'International Tables Vol C Tables 4.2.6.8 and 6.1.1.4'

loop_
_geom_angle_atom_site_label_1
_geom_angle_atom_site_label_2
_geom_angle_atom_site_label_3
_geom_angle_site_symmetry_1
_geom_angle_site_symmetry_3
_geom_angle
_geom_angle_publ_flag
C9 O2 C14 . . 116.38(15) ?
C11 O3 C15 . . 117.89(14) ?
C12 O4 C16 . . 116.76(16) ?
C3 N1 C2 . . 116.66(17) ?
C6 N2 N3 . . 118.09(14) ?
C6 N2 H1N2 . . 124(2) ?
N3 N2 H1N2 . . 117(2) ?
C7 N3 N2 . . 114.86(15) ?
C5 C1 C2 . . 119.19(17) ?
C5 C1 H1A . . 120.4 ?
C2 C1 H1A . . 120.4 ?
N1 C2 C1 . . 123.5(2) ?
N1 C2 H2A . . 118.2 ?
C1 C2 H2A . . 118.2 ?
N1 C3 C4 . . 124.15(17) ?
N1 C3 H3A . . 117.9 ?
C4 C3 H3A . . 117.9 ?
C3 C4 C5 . . 118.48(18) ?
C3 C4 H4A . . 120.8 ?
C5 C4 H4A . . 120.8 ?
C1 C5 C4 . . 118.01(17) ?
C1 C5 C6 . . 117.48(15) ?
C4 C5 C6 . . 124.52(18) ?
O1 C6 N2 . . 123.39(17) ?
O1 C6 C5 . . 120.23(18) ?
N2 C6 C5 . . 116.38(15) ?
N3 C7 C8 . . 120.95(15) ?
N3 C7 H7A . . 119.5 ?
C8 C7 H7A . . 119.5 ?
C9 C8 C13 . . 119.13(16) ?
C9 C8 C7 . . 119.69(15) ?
C13 C8 C7 . . 121.18(17) ?
O2 C9 C10 . . 122.09(17) ?
O2 C9 C8 . . 117.47(16) ?
C10 C9 C8 . . 120.44(15) ?
C11 C10 C9 . . 119.55(17) ?
C11 C10 H10A . . 120.2 ?
C9 C10 H10A . . 120.2 ?
O3 C11 C10 . . 124.14(17) ?
O3 C11 C12 . . 115.12(15) ?
C10 C11 C12 . . 120.74(17) ?
O4 C12 C13 . . 126.55(18) ?
O4 C12 C11 . . 113.82(17) ?
C13 C12 C11 . . 119.64(15) ?
C12 C13 C8 . . 120.47(17) ?
C12 C13 H13A . . 119.8 ?
C8 C13 H13A . . 119.8 ?
O2 C14 H14A . . 109.5 ?
O2 C14 H14B . . 109.5 ?
H14A C14 H14B . . 109.5 ?
O2 C14 H14C . . 109.5 ?
H14A C14 H14C . . 109.5 ?
H14B C14 H14C . . 109.5 ?
O3 C15 H15A . . 109.5 ?
O3 C15 H15B . . 109.5 ?
H15A C15 H15B . . 109.5 ?
O3 C15 H15C . . 109.5 ?
H15A C15 H15C . . 109.5 ?
H15B C15 H15C . . 109.5 ?
O4 C16 H16A . . 109.5 ?
O4 C16 H16B . . 109.5 ?
H16A C16 H16B . . 109.5 ?
O4 C16 H16C . . 109.5 ?
H16A C16 H16C . . 109.5 ?
H16B C16 H16C . . 109.5 ?
H1W2 O2W H2W2 . . 109.2 ?
H1W1 O1W H2W1 . . 107.4 ?

loop_
_geom_bond_atom_site_label_1
_geom_bond_atom_site_label_2
_geom_bond_site_symmetry_2
_geom_bond_distance
_geom_bond_publ_flag
O1 C6 . 1.228(2) ?
O2 C9 . 1.3700(19) ?
O2 C14 . 1.431(2) ?
O3 C11 . 1.356(2) ?
O3 C15 . 1.426(3) ?
O4 C12 . 1.366(2) ?
O4 C16 . 1.421(2) ?
N1 C3 . 1.332(3) ?
N1 C2 . 1.340(3) ?
N2 C6 . 1.356(3) ?
N2 N3 . 1.387(2) ?
N2 H1N2 . 0.88(3) ?
N3 C7 . 1.291(3) ?
C1 C5 . 1.381(3) ?
C1 C2 . 1.393(3) ?
C1 H1A . 0.9300 ?
C2 H2A . 0.9300 ?
C3 C4 . 1.392(3) ?
C3 H3A . 0.9300 ?
C4 C5 . 1.394(2) ?
C4 H4A . 0.9300 ?
C5 C6 . 1.509(3) ?
C7 C8 . 1.457(3) ?
C7 H7A . 0.9300 ?
C8 C9 . 1.402(3) ?
C8 C13 . 1.412(2) ?
C9 C10 . 1.401(3) ?
C10 C11 . 1.384(2) ?
C10 H10A . 0.9300 ?
C11 C12 . 1.410(3) ?
C12 C13 . 1.380(3) ?
C13 H13A . 0.9300 ?
C14 H14A . 0.9600 ?
C14 H14B . 0.9600 ?
C14 H14C . 0.9600 ?
C15 H15A . 0.9600 ?
C15 H15B . 0.9600 ?
C15 H15C . 0.9600 ?
C16 H16A . 0.9600 ?
C16 H16B . 0.9600 ?
C16 H16C . 0.9600 ?
O2W H1W2 . 0.8358 ?
O2W H2W2 . 0.8306 ?
O1W H1W1 . 0.8468 ?
O1W H2W1 . 0.8562 ?

loop_
_geom_hbond_atom_site_label_D
_geom_hbond_atom_site_label_H
_geom_hbond_atom_site_label_A
_geom_hbond_site_symmetry_A
_geom_hbond_distance_DH
_geom_hbond_distance_HA
_geom_hbond_distance_DA
_geom_hbond_angle_DHA
_geom_hbond_publ_flag
N2 H1N2 O2W . 0.88(3) 2.05(3) 2.916(2) 171(2) yes
O2W H1W2 O1W . 0.8400 1.9300 2.748(2) 167.00 yes
O2W H2W2 N1 2_656 0.8300 2.1000 2.887(2) 158.00 yes
O1W H1W1 O3 2_747 0.8500 2.1800 2.8913(19) 141.00 yes
O1W H1W1 O4 2_747 0.8500 2.4300 3.204(2) 152.00 yes
O1W H2W1 O1 1_554 0.8600 1.9900 2.834(2) 170.00 yes
C4 H4A O2W . 0.9300 2.3400 3.253(3) 169.00 yes
C7 H7A O2W . 0.9300 2.5800 3.375(2) 143.00 yes
C14 H14A O4 1_554 0.9600 2.6000 3.281(2) 128.00 yes

loop_
_geom_torsion_atom_site_label_1
_geom_torsion_atom_site_label_2
_geom_torsion_atom_site_label_3
_geom_torsion_atom_site_label_4
_geom_torsion_site_symmetry_1
_geom_torsion_site_symmetry_2
_geom_torsion_site_symmetry_3
_geom_torsion_site_symmetry_4
_geom_torsion
_geom_torsion_publ_flag
C6 N2 N3 C7 . . . . -179.38(14) ?
C3 N1 C2 C1 . . . . 0.2(3) ?
C5 C1 C2 N1 . . . . -0.1(3) ?
C2 N1 C3 C4 . . . . -0.1(3) ?
N1 C3 C4 C5 . . . . -0.2(3) ?
C2 C1 C5 C4 . . . . -0.1(3) ?
C2 C1 C5 C6 . . . . 179.42(16) ?
C3 C4 C5 C1 . . . . 0.3(3) ?
C3 C4 C5 C6 . . . . -179.27(16) ?
N3 N2 C6 O1 . . . . -1.7(2) ?
N3 N2 C6 C5 . . . . 177.93(14) ?
C1 C5 C6 O1 . . . . 1.3(2) ?
C4 C5 C6 O1 . . . . -179.19(16) ?
C1 C5 C6 N2 . . . . -178.42(15) ?
C4 C5 C6 N2 . . . . 1.1(2) ?
N2 N3 C7 C8 . . . . 178.65(14) ?
N3 C7 C8 C9 . . . . -177.35(15) ?
N3 C7 C8 C13 . . . . 2.4(2) ?
C14 O2 C9 C10 . . . . 3.9(2) ?
C14 O2 C9 C8 . . . . -176.53(14) ?
C13 C8 C9 O2 . . . . 178.90(14) ?
C7 C8 C9 O2 . . . . -1.3(2) ?
C13 C8 C9 C10 . . . . -1.5(2) ?
C7 C8 C9 C10 . . . . 178.21(15) ?
O2 C9 C10 C11 . . . . -179.21(14) ?
C8 C9 C10 C11 . . . . 1.3(2) ?
C15 O3 C11 C10 . . . . -1.9(2) ?
C15 O3 C11 C12 . . . . 178.51(15) ?
C9 C10 C11 O3 . . . . -179.05(15) ?
C9 C10 C11 C12 . . . . 0.5(2) ?
C16 O4 C12 C13 . . . . 0.8(2) ?
C16 O4 C12 C11 . . . . -178.67(14) ?
O3 C11 C12 O4 . . . . -2.9(2) ?
C10 C11 C12 O4 . . . . 177.57(14) ?
O3 C11 C12 C13 . . . . 177.65(15) ?
C10 C11 C12 C13 . . . . -1.9(2) ?
O4 C12 C13 C8 . . . . -177.80(15) ?
C11 C12 C13 C8 . . . . 1.6(2) ?
C9 C8 C13 C12 . . . . 0.1(2) ?
C7 C8 C13 C12 . . . . -179.66(14) ?

loop_
_cod_related_entry_id
_cod_related_entry_database
_cod_related_entry_code
1 ChemSpider 30656076
